data_7151755
loop_
_publ_author_name
'Kissane, Marie'
'Murphy, Maureen'
'O'Brien, Elisabeth'
'Chopra, Jay'
'Murphy, Linda'
'Collins, Stuart G.'
'Lawrence, Simon E.'
'Maguire, Anita R.'

_publ_section_title
;
 Addition-substitution reactions of 2-thio-3-chloroacrylamides with
 carbon, nitrogen, oxygen, sulfur and selenium nucleophiles.
;
_journal_issue 7
_journal_name_full 'Organic &amp; biomolecular chemistry'
_journal_page_first 2452
_journal_page_last 2472
_journal_paper_doi 10.1039/c0ob00805b
_journal_volume 9
_journal_year 2011
_chemical_formula_moiety 'C14 H18 N2 O4 S'
_chemical_formula_sum 'C14 H18 N2 O4 S'
_chemical_formula_weight 310.36
_chemical_name_systematic
;
?
;
_space_group_IT_number 2
_symmetry_cell_setting triclinic
_symmetry_space_group_name_Hall '-P 1'
_symmetry_space_group_name_H-M 'P -1'
_atom_sites_solution_hydrogens geom
_atom_sites_solution_primary direct
_atom_sites_solution_secondary difmap
_audit_creation_method SHELXL-97
_cell_angle_alpha 73.20(3)
_cell_angle_beta 83.98(4)
_cell_angle_gamma 80.88(4)
_cell_formula_units_Z 2
_cell_length_a 5.6949(16)
_cell_length_b 9.6545(13)
_cell_length_c 13.611(2)
_cell_measurement_reflns_used 2813
_cell_measurement_temperature 125(2)
_cell_measurement_theta_max 25.4
_cell_measurement_theta_min 2.3
_cell_volume 706.0(3)
_computing_cell_refinement '(CrystalClear; Rigaku, 2004)'
_computing_data_collection '(CrystalClear; Rigaku, 2004)'
_computing_data_reduction '(CrystalClear; Rigaku, 2004)'
_computing_molecular_graphics 'PLATON (Spek, 2009)'
_computing_publication_material 'SHELXL-97; PLATON'
_computing_structure_refinement 'SHELXL-97 (Sheldrick, 2008)'
_computing_structure_solution 'SHELXS-97 (Sheldrick, 2008)'
_diffrn_ambient_temperature 125(2)
_diffrn_measured_fraction_theta_full 0.966
_diffrn_measured_fraction_theta_max 0.966
_diffrn_measurement_device_type 'Rigaku Saturn 724, partial X goniometer, ACTOR SM robot'
_diffrn_measurement_method '\w and \f scans'
_diffrn_radiation_monochromator graphite
_diffrn_radiation_source 'fine-focus sealed tube'
_diffrn_radiation_type MoK\a
_diffrn_radiation_wavelength 0.71075
_diffrn_reflns_av_R_equivalents 0.0491
_diffrn_reflns_av_sigmaI/netI 0.0589
_diffrn_reflns_limit_h_max 6
_diffrn_reflns_limit_h_min -6
_diffrn_reflns_limit_k_max 11
_diffrn_reflns_limit_k_min -11
_diffrn_reflns_limit_l_max 10
_diffrn_reflns_limit_l_min -16
_diffrn_reflns_number 6184
_diffrn_reflns_theta_full 25.39
_diffrn_reflns_theta_max 25.39
_diffrn_reflns_theta_min 2.34
_exptl_absorpt_coefficient_mu 0.247
_exptl_absorpt_correction_T_max 0.9522
_exptl_absorpt_correction_T_min 0.9522
_exptl_absorpt_correction_type multi-scan
_exptl_absorpt_process_details '(CrystalClear; Rigaku, 2004)'
_exptl_crystal_colour Colourless
_exptl_crystal_density_diffrn 1.460
_exptl_crystal_density_method 'not measured'
_exptl_crystal_description needle
_exptl_crystal_F_000 328
_exptl_crystal_size_max 0.20
_exptl_crystal_size_mid 0.20
_exptl_crystal_size_min 0.20
_refine_diff_density_max 0.471
_refine_diff_density_min -0.424
_refine_diff_density_rms 0.090
_refine_ls_extinction_method none
_refine_ls_goodness_of_fit_ref 1.132
_refine_ls_hydrogen_treatment constr
_refine_ls_matrix_type full
_refine_ls_number_parameters 191
_refine_ls_number_reflns 2509
_refine_ls_number_restraints 0
_refine_ls_restrained_S_all 1.132
_refine_ls_R_factor_all 0.0786
_refine_ls_R_factor_gt 0.0683
_refine_ls_shift/su_max 0.000
_refine_ls_shift/su_mean 0.000
_refine_ls_structure_factor_coef Fsqd
_refine_ls_weighting_details 'calc w=1/[\s^2^(Fo^2^)+(0.0706P)^2^+1.6596P] where P=(Fo^2^+2Fc^2^)/3'
_refine_ls_weighting_scheme calc
_refine_ls_wR_factor_gt 0.1750
_refine_ls_wR_factor_ref 0.1817
_reflns_number_gt 2176
_reflns_number_total 2509
_reflns_threshold_expression >2sigma(I)
_cod_data_source_file c0ob00805b.txt
_cod_data_source_block compound_24a
_cod_depositor_comments
;
The following automatic conversions were performed:
'_symmetry_cell_setting' value 'Triclinic' changed to 'triclinic'
according to '/home/saulius/struct/CIF-dictionaries/cif_core.dic'
dictionary named 'cif_core.dic' version 2.4.1 from 2010-06-29.

Automatic conversion script
Id: cif_fix_enum 1555 2011-01-17 13:19:09Z saulius 
;
_cod_original_cell_volume 706.0(2)
_cod_original_sg_symbol_H-M P-1
_cod_database_code 7151755

loop_
_symmetry_equiv_pos_as_xyz
'x, y, z'
'-x, -y, -z'

loop_
_atom_site_label
_atom_site_type_symbol
_atom_site_fract_x
_atom_site_fract_y
_atom_site_fract_z
_atom_site_U_iso_or_equiv
_atom_site_adp_type
_atom_site_occupancy
_atom_site_symmetry_multiplicity
_atom_site_calc_flag
_atom_site_refinement_flags
_atom_site_disorder_assembly
_atom_site_disorder_group
S1 S 0.12093(17) -0.00669(10) 0.32647(7) 0.0196(3) Uani 1 1 d . . .
O1 O 0.3678(5) 0.0128(3) 0.3258(2) 0.0244(7) Uani 1 1 d . . .
O2 O 0.0190(5) -0.1020(3) 0.41721(19) 0.0232(6) Uani 1 1 d . . .
O3 O -0.1580(5) 0.3479(3) 0.1479(2) 0.0299(7) Uani 1 1 d . . .
O4 O -0.7562(5) 0.5186(3) 0.4020(2) 0.0268(7) Uani 1 1 d . . .
N1 N 0.2322(6) 0.2803(3) 0.1708(2) 0.0224(8) Uani 1 1 d . . .
H1 H 0.3419 0.2227 0.2101 0.027 Uiso 1 1 calc R . .
N2 N -0.3844(6) 0.2925(3) 0.3838(2) 0.0215(7) Uani 1 1 d . . .
C1 C 0.1047(7) -0.0805(4) 0.2228(3) 0.0203(8) Uani 1 1 d . . .
C2 C 0.2839(8) -0.0687(4) 0.1456(3) 0.0261(9) Uani 1 1 d . . .
H2 H 0.4128 -0.0174 0.1459 0.031 Uiso 1 1 calc R . .
C3 C 0.2734(8) -0.1328(5) 0.0674(3) 0.0307(10) Uani 1 1 d . . .
H3 H 0.3970 -0.1259 0.0143 0.037 Uiso 1 1 calc R . .
C4 C 0.0873(8) -0.2055(5) 0.0659(3) 0.0288(10) Uani 1 1 d . . .
H4 H 0.0808 -0.2476 0.0114 0.035 Uiso 1 1 calc R . .
C5 C -0.0919(8) -0.2180(5) 0.1439(3) 0.0319(10) Uani 1 1 d . . .
H5 H -0.2196 -0.2702 0.1434 0.038 Uiso 1 1 calc R . .
C6 C -0.0857(8) -0.1549(5) 0.2223(3) 0.0278(10) Uani 1 1 d . . .
H6 H -0.2095 -0.1621 0.2754 0.033 Uiso 1 1 calc R . .
C7 C 0.0021(7) 0.2713(4) 0.2001(3) 0.0205(8) Uani 1 1 d . . .
C8 C -0.0528(7) 0.1629(4) 0.2984(3) 0.0193(8) Uani 1 1 d . . .
C9 C -0.2377(7) 0.1774(4) 0.3700(3) 0.0199(8) Uani 1 1 d . . .
H9 H -0.2656 0.0880 0.4189 0.024 Uiso 1 1 calc R . .
C10 C -0.3578(8) 0.4464(4) 0.3350(3) 0.0274(10) Uani 1 1 d . . .
H10A H -0.2571 0.4555 0.2702 0.033 Uiso 1 1 calc R . .
H10B H -0.2788 0.4846 0.3813 0.033 Uiso 1 1 calc R . .
C11 C -0.5998(8) 0.5336(5) 0.3128(3) 0.0295(10) Uani 1 1 d . . .
H11A H -0.5813 0.6379 0.2827 0.035 Uiso 1 1 calc R . .
H11B H -0.6707 0.5009 0.2614 0.035 Uiso 1 1 calc R . .
C12 C -0.7854(7) 0.3691(4) 0.4461(3) 0.0249(9) Uani 1 1 d . . .
H12A H -0.8582 0.3341 0.3963 0.030 Uiso 1 1 calc R . .
H12B H -0.8953 0.3598 0.5083 0.030 Uiso 1 1 calc R . .
C13 C -0.5528(7) 0.2755(4) 0.4744(3) 0.0240(9) Uani 1 1 d . . .
H13A H -0.4859 0.3042 0.5288 0.029 Uiso 1 1 calc R . .
H13B H -0.5787 0.1720 0.5018 0.029 Uiso 1 1 calc R . .
C14 C 0.3048(8) 0.3825(5) 0.0760(3) 0.0265(9) Uani 1 1 d . . .
H14A H 0.2737 0.3495 0.0175 0.040 Uiso 1 1 calc R . .
H14B H 0.4754 0.3880 0.0750 0.040 Uiso 1 1 calc R . .
H14C H 0.2145 0.4792 0.0713 0.040 Uiso 1 1 calc R . .

loop_
_atom_site_aniso_label
_atom_site_aniso_U_11
_atom_site_aniso_U_22
_atom_site_aniso_U_33
_atom_site_aniso_U_23
_atom_site_aniso_U_13
_atom_site_aniso_U_12
S1 0.0230(6) 0.0186(5) 0.0163(5) -0.0042(4) -0.0037(4) 0.0003(4)
O1 0.0216(15) 0.0250(15) 0.0258(15) -0.0058(12) -0.0066(11) -0.0001(12)
O2 0.0327(16) 0.0200(14) 0.0142(13) -0.0025(11) -0.0022(11) 0.0005(12)
O3 0.0282(16) 0.0342(17) 0.0206(15) -0.0005(13) -0.0046(12) 0.0044(13)
O4 0.0273(16) 0.0229(15) 0.0279(16) -0.0052(12) 0.0011(12) -0.0015(12)
N1 0.0241(19) 0.0189(17) 0.0201(17) 0.0006(13) -0.0037(13) -0.0006(14)
N2 0.0208(17) 0.0197(17) 0.0214(17) -0.0048(14) 0.0020(13) 0.0009(13)
C1 0.025(2) 0.0187(19) 0.0167(19) -0.0049(15) -0.0013(15) -0.0014(16)
C2 0.031(2) 0.023(2) 0.022(2) -0.0037(17) 0.0019(17) -0.0019(17)
C3 0.039(3) 0.028(2) 0.022(2) -0.0079(18) 0.0059(18) -0.0008(19)
C4 0.040(3) 0.026(2) 0.020(2) -0.0084(17) -0.0037(18) 0.0027(19)
C5 0.033(2) 0.038(3) 0.028(2) -0.013(2) -0.0065(19) -0.006(2)
C6 0.027(2) 0.031(2) 0.025(2) -0.0108(18) 0.0006(17) 0.0001(18)
C7 0.027(2) 0.0187(19) 0.0157(19) -0.0055(15) -0.0045(16) 0.0006(16)
C8 0.022(2) 0.0179(19) 0.0166(19) -0.0031(15) -0.0039(15) 0.0001(16)
C9 0.022(2) 0.019(2) 0.0187(19) -0.0045(15) -0.0040(15) -0.0031(16)
C10 0.030(2) 0.021(2) 0.027(2) -0.0039(17) 0.0086(18) -0.0029(17)
C11 0.036(3) 0.023(2) 0.026(2) -0.0036(18) 0.0003(18) 0.0013(18)
C12 0.024(2) 0.022(2) 0.028(2) -0.0072(17) -0.0004(17) -0.0018(16)
C13 0.027(2) 0.023(2) 0.020(2) -0.0041(16) 0.0035(16) -0.0033(17)
C14 0.030(2) 0.028(2) 0.020(2) -0.0049(17) -0.0009(17) -0.0029(18)

loop_
_atom_type_symbol
_atom_type_description
_atom_type_scat_dispersion_real
_atom_type_scat_dispersion_imag
_atom_type_scat_source
C C 0.0033 0.0016 'International Tables Vol C Tables 4.2.6.8 and 6.1.1.4'
H H 0.0000 0.0000 'International Tables Vol C Tables 4.2.6.8 and 6.1.1.4'
N N 0.0061 0.0033 'International Tables Vol C Tables 4.2.6.8 and 6.1.1.4'
O O 0.0106 0.0060 'International Tables Vol C Tables 4.2.6.8 and 6.1.1.4'
S S 0.1246 0.1234 'International Tables Vol C Tables 4.2.6.8 and 6.1.1.4'

loop_
_geom_angle_atom_site_label_1
_geom_angle_atom_site_label_2
_geom_angle_atom_site_label_3
_geom_angle
_geom_angle_site_symmetry_1
_geom_angle_site_symmetry_3
_geom_angle_publ_flag
O2 S1 O1 117.78(17) . . ?
O2 S1 C8 109.39(18) . . ?
O1 S1 C8 109.20(18) . . ?
O2 S1 C1 107.34(17) . . ?
O1 S1 C1 105.75(18) . . ?
C8 S1 C1 106.79(18) . . ?
C11 O4 C12 109.8(3) . . ?
C7 N1 C14 121.6(3) . . ?
C9 N2 C10 126.5(3) . . ?
C9 N2 C13 119.7(3) . . ?
C10 N2 C13 111.5(3) . . ?
C2 C1 C6 120.7(4) . . ?
C2 C1 S1 120.0(3) . . ?
C6 C1 S1 119.3(3) . . ?
C1 C2 C3 119.2(4) . . ?
C4 C3 C2 120.7(4) . . ?
C3 C4 C5 120.0(4) . . ?
C6 C5 C4 120.3(4) . . ?
C5 C6 C1 119.1(4) . . ?
O3 C7 N1 122.0(4) . . ?
O3 C7 C8 120.8(4) . . ?
N1 C7 C8 117.2(3) . . ?
C9 C8 C7 127.3(3) . . ?
C9 C8 S1 114.5(3) . . ?
C7 C8 S1 118.1(3) . . ?
N2 C9 C8 132.3(4) . . ?
N2 C10 C11 109.5(3) . . ?
O4 C11 C10 112.4(3) . . ?
O4 C12 C13 111.9(3) . . ?
N2 C13 C12 109.9(3) . . ?

loop_
_geom_bond_atom_site_label_1
_geom_bond_atom_site_label_2
_geom_bond_distance
_geom_bond_site_symmetry_2
_geom_bond_publ_flag
S1 O2 1.439(3) . ?
S1 O1 1.446(3) . ?
S1 C8 1.735(4) . ?
S1 C1 1.771(4) . ?
O3 C7 1.226(5) . ?
O4 C11 1.415(5) . ?
O4 C12 1.423(5) . ?
N1 C7 1.338(5) . ?
N1 C14 1.445(5) . ?
N2 C9 1.327(5) . ?
N2 C10 1.467(5) . ?
N2 C13 1.467(5) . ?
C1 C2 1.379(6) . ?
C1 C6 1.394(6) . ?
C2 C3 1.387(6) . ?
C3 C4 1.366(6) . ?
C4 C5 1.387(6) . ?
C5 C6 1.379(6) . ?
C7 C8 1.480(5) . ?
C8 C9 1.376(5) . ?
C10 C11 1.507(6) . ?
C12 C13 1.499(6) . ?

loop_
_cod_related_entry_id
_cod_related_entry_database
_cod_related_entry_code
1 ChemSpider 30653474
